data_4327058
loop_
_publ_author_name
'Robert E. Mulvey'
'David R. Armstrong'
'Ben Conway'
'Elaine Crosbie'
'Alan R. Kennedy'
'Stuart D. Robertson'

_publ_section_title
;
 Structurally Powered Synergic 2,2,6,6-Tetramethylpiperidine Bimetallics:
 New Reflections through Lithium-Mediated Ortho Aluminations
;
_journal_name_full 'Inorganic Chemistry'
_journal_page_first 12241
_journal_page_last 12251
_journal_paper_doi 10.1021/ic200562h
_journal_volume 50
_journal_year 2011
_chemical_formula_moiety 'C32 H53 Al Li N O2'
_chemical_formula_sum 'C32 H53 Al Li N O2'
_chemical_formula_weight 517.67
_chemical_name_systematic
; 
 ? 
;
_space_group_IT_number 14
_symmetry_cell_setting monoclinic
_symmetry_space_group_name_Hall '-P 2ybc'
_symmetry_space_group_name_H-M 'P 1 21/c 1'
_atom_sites_solution_hydrogens geom
_atom_sites_solution_primary direct
_atom_sites_solution_secondary difmap
_audit_creation_method SHELXL-97
_cell_angle_alpha 90.00
_cell_angle_beta 93.414(3)
_cell_angle_gamma 90.00
_cell_formula_units_Z 4
_cell_length_a 9.9464(3)
_cell_length_b 15.9170(4)
_cell_length_c 19.7960(6)
_cell_measurement_reflns_used 8091
_cell_measurement_temperature 123(2)
_cell_measurement_theta_max 30.9418
_cell_measurement_theta_min 2.9877
_cell_volume 3128.48(16)
_computing_cell_refinement
;
CrysAlisPro, Oxford Diffraction Ltd.,
Version 1.171.33.52 (release 06-11-2009 CrysAlis171 .NET)
(compiled Nov  6 2009,16:24:50)
;
_computing_data_collection
;
CrysAlisPro, Oxford Diffraction Ltd.,
Version 1.171.33.52 (release 06-11-2009 CrysAlis171 .NET)
(compiled Nov  6 2009,16:24:50)
;
_computing_data_reduction
;
CrysAlisPro, Oxford Diffraction Ltd.,
Version 1.171.33.52 (release 06-11-2009 CrysAlis171 .NET)
(compiled Nov  6 2009,16:24:50)
;
_computing_structure_refinement 'SHELXL-97 (Sheldrick, 1997)'
_computing_structure_solution 'SHELXS-97 (Sheldrick, 1990)'
_diffrn_ambient_temperature 123(2)
_diffrn_measured_fraction_theta_full 0.887
_diffrn_measured_fraction_theta_max 0.887
_diffrn_measurement_device_type 'Xcalibur, Sapphire3, Gemini'
_diffrn_radiation_monochromator graphite
_diffrn_radiation_source 'fine-focus sealed tube'
_diffrn_radiation_type MoK\a
_diffrn_radiation_wavelength 0.71073
_diffrn_reflns_av_R_equivalents 0.0281
_diffrn_reflns_av_sigmaI/netI 0.0666
_diffrn_reflns_limit_h_max 13
_diffrn_reflns_limit_h_min -14
_diffrn_reflns_limit_k_max 22
_diffrn_reflns_limit_k_min -21
_diffrn_reflns_limit_l_max 26
_diffrn_reflns_limit_l_min -27
_diffrn_reflns_number 20987
_diffrn_reflns_theta_full 31.01
_diffrn_reflns_theta_max 31.01
_diffrn_reflns_theta_min 2.99
_exptl_absorpt_coefficient_mu 0.092
_exptl_absorpt_correction_T_max 1.00000
_exptl_absorpt_correction_T_min 0.93485
_exptl_absorpt_correction_type multi-scan
_exptl_absorpt_process_details
;
CrysAlisPro, Oxford Diffraction Ltd.,
Version 1.171.33.52 (release 06-11-2009 CrysAlis171 .NET)
(compiled Nov  6 2009,16:24:50)
empirical absorption correction using spherical harmonics,
 implemented in SCALE3 ABSPACK scaling algorithm.
;
_exptl_crystal_colour colourless
_exptl_crystal_density_diffrn 1.099
_exptl_crystal_description block
_exptl_crystal_F_000 1136
_exptl_crystal_size_max 0.60
_exptl_crystal_size_mid 0.40
_exptl_crystal_size_min 0.30
_refine_diff_density_max 0.279
_refine_diff_density_min -0.272
_refine_diff_density_rms 0.041
_refine_ls_extinction_method none
_refine_ls_goodness_of_fit_ref 0.907
_refine_ls_hydrogen_treatment mixed
_refine_ls_matrix_type full
_refine_ls_number_parameters 396
_refine_ls_number_reflns 8860
_refine_ls_number_restraints 0
_refine_ls_restrained_S_all 0.907
_refine_ls_R_factor_all 0.0772
_refine_ls_R_factor_gt 0.0414
_refine_ls_shift/su_max 0.019
_refine_ls_shift/su_mean 0.001
_refine_ls_structure_factor_coef Fsqd
_refine_ls_weighting_details 'calc w=1/[\s^2^(Fo^2^)+(0.0485P)^2^+0.0000P] where P=(Fo^2^+2Fc^2^)/3'
_refine_ls_weighting_scheme calc
_refine_ls_wR_factor_gt 0.0891
_refine_ls_wR_factor_ref 0.0956
_reflns_number_gt 5623
_reflns_number_total 8860
_reflns_threshold_expression >2sigma(I)
_cod_data_source_file ic200562h_si_001_3.cif
_cod_data_source_block srec1001
_cod_original_sg_symbol_H-M 'P 21/c'
_cod_database_code 4327058

loop_
_symmetry_equiv_pos_as_xyz
'x, y, z'
'-x, y+1/2, -z+1/2'
'-x, -y, -z'
'x, -y-1/2, z-1/2'

loop_
_atom_site_label
_atom_site_type_symbol
_atom_site_fract_x
_atom_site_fract_y
_atom_site_fract_z
_atom_site_U_iso_or_equiv
_atom_site_adp_type
_atom_site_occupancy
_atom_site_symmetry_multiplicity
_atom_site_calc_flag
_atom_site_refinement_flags
_atom_site_disorder_assembly
_atom_site_disorder_group
O1 O 0.74863(10) 0.37178(6) 0.13118(5) 0.0335(2) Uani 1 1 d . . .
C1 C 0.8401(4) 0.3417(3) 0.1835(2) 0.0389(8) Uani 0.784(8) 1 d P A 1
H1A H 0.9344 0.3499 0.1714 0.047 Uiso 0.784(8) 1 calc PR A 1
H1B H 0.8251 0.2812 0.1920 0.047 Uiso 0.784(8) 1 calc PR A 1
C2 C 0.8102(4) 0.3938(2) 0.24520(14) 0.0412(8) Uani 0.784(8) 1 d P A 1
H2A H 0.7290 0.3731 0.2665 0.049 Uiso 0.784(8) 1 calc PR A 1
H2B H 0.8874 0.3938 0.2792 0.049 Uiso 0.784(8) 1 calc PR A 1
C3 C 0.7873(6) 0.4801(4) 0.2148(3) 0.0431(11) Uani 0.784(8) 1 d P A 1
H3A H 0.8732 0.5113 0.2131 0.052 Uiso 0.784(8) 1 calc PR A 1
H3B H 0.7243 0.5132 0.2411 0.052 Uiso 0.784(8) 1 calc PR A 1
C4 C 0.7272(6) 0.4622(3) 0.1442(3) 0.0336(9) Uani 0.784(8) 1 d P A 1
H4A H 0.6298 0.4755 0.1411 0.040 Uiso 0.784(8) 1 calc PR A 1
H4B H 0.7720 0.4967 0.1106 0.040 Uiso 0.784(8) 1 calc PR A 1
C2A C 0.8729(15) 0.4103(6) 0.2315(6) 0.043(3) Uani 0.216(8) 1 d P A 2
H2AA H 0.8630 0.4151 0.2808 0.052 Uiso 0.216(8) 1 calc PR A 2
H2AB H 0.9698 0.4076 0.2227 0.052 Uiso 0.216(8) 1 calc PR A 2
C1A C 0.7943(15) 0.3323(11) 0.2008(7) 0.045(3) Uani 0.216(8) 1 d P A 2
H1AA H 0.8537 0.2830 0.1960 0.054 Uiso 0.216(8) 1 calc PR A 2
H1AB H 0.7170 0.3167 0.2274 0.054 Uiso 0.216(8) 1 calc PR A 2
C3A C 0.804(3) 0.4808(15) 0.1938(10) 0.049(4) Uani 0.216(8) 1 d P A 2
H3AA H 0.7297 0.5029 0.2195 0.059 Uiso 0.216(8) 1 calc PR A 2
H3AB H 0.8689 0.5271 0.1872 0.059 Uiso 0.216(8) 1 calc PR A 2
C4A C 0.754(3) 0.4495(15) 0.1301(14) 0.071(7) Uani 0.216(8) 1 d P A 2
H4AA H 0.6625 0.4725 0.1193 0.085 Uiso 0.216(8) 1 calc PR A 2
H4AB H 0.8127 0.4680 0.0944 0.085 Uiso 0.216(8) 1 calc PR A 2
Li1 Li 0.6016(2) 0.30857(13) 0.08661(11) 0.0273(5) Uani 1 1 d . A .
N1 N 0.54151(9) 0.25312(5) -0.00301(5) 0.01438(19) Uani 1 1 d . . .
C10 C 0.58405(12) 0.31992(6) -0.05200(6) 0.0159(2) Uani 1 1 d . A .
C11 C 0.73730(12) 0.33103(7) -0.04926(6) 0.0216(3) Uani 1 1 d . . .
H11A H 0.7606 0.3733 -0.0833 0.026 Uiso 1 1 calc R A .
H11B H 0.7682 0.3527 -0.0041 0.026 Uiso 1 1 calc R . .
C12 C 0.81064(13) 0.24999(7) -0.06250(7) 0.0283(3) Uani 1 1 d . A .
H12A H 0.7842 0.2288 -0.1084 0.034 Uiso 1 1 calc R . .
H12B H 0.9092 0.2595 -0.0594 0.034 Uiso 1 1 calc R . .
C13 C 0.77272(13) 0.18717(7) -0.00977(7) 0.0258(3) Uani 1 1 d . . .
H13A H 0.8095 0.2068 0.0351 0.031 Uiso 1 1 calc R A .
H13B H 0.8164 0.1329 -0.0192 0.031 Uiso 1 1 calc R . .
C14 C 0.62070(12) 0.17208(7) -0.00596(6) 0.0180(2) Uani 1 1 d . A .
C15 C 0.53571(13) 0.30640(7) -0.12664(6) 0.0216(3) Uani 1 1 d . . .
H15A H 0.5635 0.3542 -0.1537 0.032 Uiso 1 1 calc R A .
H15B H 0.4373 0.3017 -0.1302 0.032 Uiso 1 1 calc R . .
H15C H 0.5756 0.2547 -0.1435 0.032 Uiso 1 1 calc R . .
C16 C 0.52529(13) 0.40470(7) -0.03110(6) 0.0206(3) Uani 1 1 d . . .
H16A H 0.5575 0.4492 -0.0603 0.031 Uiso 1 1 calc R A .
H16B H 0.5541 0.4167 0.0161 0.031 Uiso 1 1 calc R . .
H16C H 0.4267 0.4022 -0.0358 0.031 Uiso 1 1 calc R . .
C17 C 0.56963(13) 0.11338(7) -0.06413(7) 0.0250(3) Uani 1 1 d . . .
H17A H 0.4713 0.1089 -0.0645 0.038 Uiso 1 1 calc R A .
H17B H 0.6097 0.0576 -0.0574 0.038 Uiso 1 1 calc R . .
H17C H 0.5954 0.1364 -0.1074 0.038 Uiso 1 1 calc R . .
C18 C 0.60848(13) 0.12398(7) 0.06040(7) 0.0259(3) Uani 1 1 d . . .
H18A H 0.6300 0.1616 0.0987 0.039 Uiso 1 1 calc R A .
H18B H 0.6714 0.0765 0.0622 0.039 Uiso 1 1 calc R . .
H18C H 0.5162 0.1030 0.0628 0.039 Uiso 1 1 calc R . .
Al1 Al 0.34645(3) 0.24583(2) 0.009908(17) 0.01463(8) Uani 1 1 d . A .
C20 C 0.28265(13) 0.13989(7) 0.05468(6) 0.0190(3) Uani 1 1 d . . .
C21 C 0.13056(12) 0.13258(7) 0.06530(6) 0.0214(3) Uani 1 1 d . A .
H21A H 0.0800 0.1521 0.0230 0.026 Uiso 1 1 calc R . .
C22 C 0.08965(16) 0.04250(8) 0.07834(10) 0.0524(5) Uani 1 1 d . . .
H22A H -0.0072 0.0402 0.0848 0.079 Uiso 1 1 calc R A .
H22B H 0.1395 0.0216 0.1191 0.079 Uiso 1 1 calc R . .
H22C H 0.1102 0.0075 0.0396 0.079 Uiso 1 1 calc R . .
C23 C 0.08756(16) 0.18609(9) 0.12334(8) 0.0428(4) Uani 1 1 d . . .
H23A H -0.0086 0.1775 0.1292 0.064 Uiso 1 1 calc R A .
H23B H 0.1040 0.2454 0.1135 0.064 Uiso 1 1 calc R . .
H23C H 0.1394 0.1700 0.1650 0.064 Uiso 1 1 calc R . .
C30 C 0.22415(12) 0.26597(7) -0.07310(6) 0.0174(2) Uani 1 1 d . . .
C31 C 0.21212(12) 0.20678(7) -0.13479(6) 0.0201(3) Uani 1 1 d . A .
H31A H 0.3053 0.1942 -0.1483 0.024 Uiso 1 1 calc R . .
C32 C 0.13481(14) 0.24741(8) -0.19530(6) 0.0308(3) Uani 1 1 d . . .
H32A H 0.1344 0.2094 -0.2342 0.046 Uiso 1 1 calc R A .
H32B H 0.1785 0.3004 -0.2066 0.046 Uiso 1 1 calc R . .
H32C H 0.0420 0.2586 -0.1839 0.046 Uiso 1 1 calc R . .
C33 C 0.14498(13) 0.12335(7) -0.11831(6) 0.0244(3) Uani 1 1 d . . .
H33A H 0.1403 0.0874 -0.1586 0.037 Uiso 1 1 calc R A .
H33B H 0.0538 0.1340 -0.1042 0.037 Uiso 1 1 calc R . .
H33C H 0.1979 0.0952 -0.0816 0.037 Uiso 1 1 calc R . .
C40 C 0.36359(12) 0.35995(7) 0.13488(6) 0.0197(3) Uani 1 1 d . . .
C41 C 0.30194(12) 0.34367(7) 0.07271(6) 0.0180(2) Uani 1 1 d . A .
C42 C 0.19003(12) 0.39777(7) 0.05515(6) 0.0219(3) Uani 1 1 d . . .
H42A H 0.1433 0.3904 0.0123 0.026 Uiso 1 1 calc R A .
C43 C 0.14702(13) 0.45948(7) 0.09700(6) 0.0246(3) Uani 1 1 d . A .
H43A H 0.0697 0.4917 0.0834 0.030 Uiso 1 1 calc R . .
C44 C 0.21577(13) 0.47591(7) 0.16006(6) 0.0236(3) Uani 1 1 d . . .
C45 C 0.33026(13) 0.42573(7) 0.17968(6) 0.0215(3) Uani 1 1 d . A .
C46 C 0.17923(15) 0.54178(8) 0.20362(7) 0.0314(3) Uani 1 1 d . A .
H46A H 0.1026 0.5754 0.1915 0.038 Uiso 1 1 calc R . .
C47 C 0.25241(17) 0.55756(8) 0.26262(7) 0.0377(4) Uani 1 1 d . . .
H47A H 0.2256 0.6015 0.2914 0.045 Uiso 1 1 calc R A .
C48 C 0.36665(16) 0.50970(9) 0.28126(7) 0.0369(4) Uani 1 1 d . A .
H48A H 0.4180 0.5220 0.3221 0.044 Uiso 1 1 calc R . .
C49 C 0.40456(14) 0.44529(8) 0.24085(7) 0.0297(3) Uani 1 1 d . . .
H49A H 0.4821 0.4131 0.2541 0.036 Uiso 1 1 calc R A .
O2 O 0.47675(9) 0.30992(5) 0.15619(4) 0.0253(2) Uani 1 1 d . A .
C50 C 0.44898(15) 0.24775(8) 0.20619(6) 0.0320(3) Uani 1 1 d . . .
H50A H 0.4134 0.2753 0.2456 0.048 Uiso 1 1 calc R A .
H50B H 0.5322 0.2179 0.2201 0.048 Uiso 1 1 calc R . .
H50C H 0.3824 0.2077 0.1869 0.048 Uiso 1 1 calc R . .
H30A H 0.2421(12) 0.3249(7) -0.0896(6) 0.018(3) Uiso 1 1 d . . .
H20A H 0.3287(13) 0.1269(7) 0.0980(7) 0.025(3) Uiso 1 1 d . . .
H30B H 0.1342(13) 0.2695(7) -0.0548(6) 0.022(3) Uiso 1 1 d . . .
H20B H 0.3100(12) 0.0912(7) 0.0260(6) 0.023(3) Uiso 1 1 d . . .

loop_
_atom_site_aniso_label
_atom_site_aniso_U_11
_atom_site_aniso_U_22
_atom_site_aniso_U_33
_atom_site_aniso_U_23
_atom_site_aniso_U_13
_atom_site_aniso_U_12
O1 0.0290(6) 0.0407(6) 0.0299(6) -0.0091(4) -0.0067(4) -0.0013(4)
C1 0.0352(19) 0.0401(14) 0.040(2) -0.0071(13) -0.0099(13) 0.0092(15)
C2 0.0375(17) 0.0565(17) 0.0280(13) -0.0091(11) -0.0112(11) 0.0101(14)
C3 0.0406(19) 0.0470(17) 0.040(3) -0.0197(19) -0.0109(18) -0.0014(14)
C4 0.0370(13) 0.0259(14) 0.037(2) 0.0007(16) -0.0036(15) -0.0025(11)
C2A 0.044(6) 0.044(5) 0.041(5) -0.002(4) -0.004(5) -0.010(5)
C1A 0.033(7) 0.068(7) 0.032(7) 0.006(5) -0.010(5) 0.017(6)
C3A 0.071(9) 0.031(5) 0.045(11) -0.016(7) 0.004(8) -0.010(5)
C4A 0.097(19) 0.059(11) 0.051(11) -0.012(8) -0.027(9) -0.032(11)
Li1 0.0250(12) 0.0354(12) 0.0210(12) -0.0048(9) -0.0017(10) 0.0006(10)
N1 0.0153(5) 0.0132(4) 0.0147(4) 0.0016(4) 0.0014(4) 0.0021(4)
C10 0.0165(6) 0.0152(5) 0.0161(6) 0.0014(4) 0.0009(5) -0.0003(4)
C11 0.0196(6) 0.0225(6) 0.0226(7) 0.0018(5) 0.0017(5) -0.0036(5)
C12 0.0175(6) 0.0305(6) 0.0375(8) -0.0006(6) 0.0070(6) 0.0011(6)
C13 0.0189(6) 0.0243(6) 0.0343(8) 0.0003(5) 0.0020(6) 0.0061(5)
C14 0.0168(6) 0.0154(5) 0.0218(6) 0.0009(4) 0.0005(5) 0.0035(5)
C15 0.0243(7) 0.0248(6) 0.0158(6) 0.0029(5) 0.0016(5) -0.0025(5)
C16 0.0239(7) 0.0157(5) 0.0221(7) 0.0024(5) 0.0014(5) 0.0002(5)
C17 0.0280(7) 0.0168(6) 0.0304(7) -0.0039(5) 0.0020(6) 0.0034(5)
C18 0.0244(7) 0.0235(6) 0.0298(7) 0.0086(5) 0.0010(6) 0.0075(5)
Al1 0.01572(17) 0.01460(16) 0.01350(16) -0.00040(13) 0.00048(13) 0.00019(14)
C20 0.0206(6) 0.0191(6) 0.0174(6) 0.0017(5) 0.0013(5) 0.0012(5)
C21 0.0226(7) 0.0220(6) 0.0198(6) 0.0020(5) 0.0036(5) -0.0014(5)
C22 0.0376(9) 0.0274(7) 0.0950(15) 0.0037(8) 0.0259(10) -0.0065(7)
C23 0.0356(9) 0.0475(9) 0.0477(10) -0.0174(7) 0.0223(8) -0.0130(7)
C30 0.0160(6) 0.0178(6) 0.0182(6) -0.0011(4) 0.0009(5) -0.0007(5)
C31 0.0176(6) 0.0253(6) 0.0174(6) -0.0017(5) 0.0013(5) -0.0034(5)
C32 0.0365(8) 0.0370(7) 0.0180(6) 0.0017(6) -0.0046(6) -0.0060(7)
C33 0.0267(7) 0.0234(6) 0.0230(7) -0.0053(5) 0.0001(6) -0.0046(5)
C40 0.0190(6) 0.0217(6) 0.0188(6) -0.0003(5) 0.0043(5) -0.0013(5)
C41 0.0182(6) 0.0180(5) 0.0182(6) 0.0003(4) 0.0039(5) -0.0017(5)
C42 0.0225(7) 0.0217(6) 0.0217(6) 0.0002(5) 0.0019(5) 0.0001(5)
C43 0.0235(7) 0.0204(6) 0.0305(7) 0.0013(5) 0.0066(6) 0.0027(5)
C44 0.0288(7) 0.0188(6) 0.0244(7) -0.0028(5) 0.0125(6) -0.0052(5)
C45 0.0243(7) 0.0221(6) 0.0190(6) -0.0031(5) 0.0087(5) -0.0058(5)
C46 0.0399(9) 0.0214(6) 0.0347(8) -0.0029(6) 0.0181(7) -0.0031(6)
C47 0.0579(10) 0.0270(7) 0.0303(8) -0.0123(6) 0.0206(8) -0.0090(7)
C48 0.0490(10) 0.0373(8) 0.0250(8) -0.0115(6) 0.0081(7) -0.0124(7)
C49 0.0325(8) 0.0342(7) 0.0229(7) -0.0075(6) 0.0064(6) -0.0062(6)
O2 0.0236(5) 0.0352(5) 0.0171(5) -0.0007(4) 0.0013(4) 0.0055(4)
C50 0.0390(8) 0.0403(7) 0.0167(6) 0.0044(6) 0.0007(6) 0.0088(7)

loop_
_atom_type_symbol
_atom_type_description
_atom_type_scat_dispersion_real
_atom_type_scat_dispersion_imag
_atom_type_scat_source
C C 0.0033 0.0016 'International Tables Vol C Tables 4.2.6.8 and 6.1.1.4'
H H 0.0000 0.0000 'International Tables Vol C Tables 4.2.6.8 and 6.1.1.4'
Li Li -0.0003 0.0001 'International Tables Vol C Tables 4.2.6.8 and 6.1.1.4'
N N 0.0061 0.0033 'International Tables Vol C Tables 4.2.6.8 and 6.1.1.4'
O O 0.0106 0.0060 'International Tables Vol C Tables 4.2.6.8 and 6.1.1.4'
Al Al 0.0645 0.0514 'International Tables Vol C Tables 4.2.6.8 and 6.1.1.4'

loop_
_geom_angle_atom_site_label_1
_geom_angle_atom_site_label_2
_geom_angle_atom_site_label_3
_geom_angle
C4A O1 C1 108.9(14)
C1 O1 C4 107.1(3)
C4A O1 C1A 114.1(15)
C4 O1 C1A 106.0(7)
C4A O1 Li1 122.7(14)
C1 O1 Li1 126.06(19)
C4 O1 Li1 118.1(3)
C1A O1 Li1 111.4(6)
O1 C1 C2 104.7(3)
O1 C1 H1A 110.8
C2 C1 H1A 110.8
O1 C1 H1B 110.8
C2 C1 H1B 110.8
H1A C1 H1B 108.9
C3 C2 C1 102.0(3)
C3 C2 H2A 111.4
C1 C2 H2A 111.4
C3 C2 H2B 111.4
C1 C2 H2B 111.4
H2A C2 H2B 109.2
C2 C3 C4 103.8(4)
C2 C3 H3A 111.0
C4 C3 H3A 111.0
C2 C3 H3B 111.0
C4 C3 H3B 111.0
H3A C3 H3B 109.0
O1 C4 C3 106.9(4)
O1 C4 H4A 110.3
C3 C4 H4A 110.3
O1 C4 H4B 110.3
C3 C4 H4B 110.3
H4A C4 H4B 108.6
C3A C2A C1A 101.5(12)
C3A C2A H2AA 111.5
C1A C2A H2AA 111.5
C3A C2A H2AB 111.5
C1A C2A H2AB 111.5
H2AA C2A H2AB 109.3
O1 C1A C2A 97.8(11)
O1 C1A H1AA 112.2
C2A C1A H1AA 112.2
O1 C1A H1AB 112.2
C2A C1A H1AB 112.2
H1AA C1A H1AB 109.8
C4A C3A C2A 107.9(17)
C4A C3A H3AA 110.1
C2A C3A H3AA 110.1
C4A C3A H3AB 110.1
C2A C3A H3AB 110.1
H3AA C3A H3AB 108.4
O1 C4A C3A 110(2)
O1 C4A H4AA 109.6
C3A C4A H4AA 109.6
O1 C4A H4AB 109.6
C3A C4A H4AB 109.6
H4AA C4A H4AB 108.1
O2 Li1 O1 99.84(10)
O2 Li1 N1 117.61(12)
O1 Li1 N1 142.44(12)
O2 Li1 C40 29.46(5)
O1 Li1 C40 109.32(9)
N1 Li1 C40 102.66(9)
O2 Li1 C10 135.68(11)
O1 Li1 C10 114.90(10)
N1 Li1 C10 32.95(5)
C40 Li1 C10 108.99(9)
O2 Li1 Al1 78.76(8)
O1 Li1 Al1 167.95(11)
N1 Li1 Al1 39.86(5)
C40 Li1 Al1 63.83(5)
C10 Li1 Al1 61.45(5)
C14 N1 C10 114.02(8)
C14 N1 Al1 118.17(7)
C10 N1 Al1 115.95(7)
C14 N1 Li1 106.03(9)
C10 N1 Li1 100.05(9)
Al1 N1 Li1 98.73(7)
N1 C10 C11 111.91(9)
N1 C10 C16 108.57(9)
C11 C10 C16 106.41(9)
N1 C10 C15 115.61(9)
C11 C10 C15 107.63(9)
C16 C10 C15 106.18(9)
N1 C10 Li1 47.00(7)
C11 C10 Li1 88.19(8)
C16 C10 Li1 77.95(8)
C15 C10 Li1 161.19(9)
C12 C11 C10 112.61(10)
C12 C11 H11A 109.1
C10 C11 H11A 109.1
C12 C11 H11B 109.1
C10 C11 H11B 109.1
H11A C11 H11B 107.8
C13 C12 C11 107.59(10)
C13 C12 H12A 110.2
C11 C12 H12A 110.2
C13 C12 H12B 110.2
C11 C12 H12B 110.2
H12A C12 H12B 108.5
C12 C13 C14 115.12(11)
C12 C13 H13A 108.5
C14 C13 H13A 108.5
C12 C13 H13B 108.5
C14 C13 H13B 108.5
H13A C13 H13B 107.5
N1 C14 C18 108.95(9)
N1 C14 C13 112.59(9)
C18 C14 C13 104.41(10)
N1 C14 C17 113.27(10)
C18 C14 C17 107.32(10)
C13 C14 C17 109.79(10)
C10 C15 H15A 109.5
C10 C15 H15B 109.5
H15A C15 H15B 109.5
C10 C15 H15C 109.5
H15A C15 H15C 109.5
H15B C15 H15C 109.5
C10 C16 H16A 109.5
C10 C16 H16B 109.5
H16A C16 H16B 109.5
C10 C16 H16C 109.5
H16A C16 H16C 109.5
H16B C16 H16C 109.5
C14 C17 H17A 109.5
C14 C17 H17B 109.5
H17A C17 H17B 109.5
C14 C17 H17C 109.5
H17A C17 H17C 109.5
H17B C17 H17C 109.5
C14 C18 H18A 109.5
C14 C18 H18B 109.5
H18A C18 H18B 109.5
C14 C18 H18C 109.5
H18A C18 H18C 109.5
H18B C18 H18C 109.5
N1 Al1 C30 115.84(5)
N1 Al1 C20 116.20(5)
C30 Al1 C20 107.48(5)
N1 Al1 C41 106.39(4)
C30 Al1 C41 103.40(5)
C20 Al1 C41 106.35(5)
N1 Al1 Li1 41.41(5)
C30 Al1 Li1 143.15(5)
C20 Al1 Li1 109.16(6)
C41 Al1 Li1 69.73(5)
C21 C20 Al1 117.23(8)
C21 C20 H20A 106.2(7)
Al1 C20 H20A 114.8(7)
C21 C20 H20B 108.6(7)
Al1 C20 H20B 107.0(7)
H20A C20 H20B 101.9(10)
C23 C21 C22 108.20(11)
C23 C21 C20 112.63(11)
C22 C21 C20 111.68(10)
C23 C21 H21A 108.1
C22 C21 H21A 108.1
C20 C21 H21A 108.1
C21 C22 H22A 109.5
C21 C22 H22B 109.5
H22A C22 H22B 109.5
C21 C22 H22C 109.5
H22A C22 H22C 109.5
H22B C22 H22C 109.5
C21 C23 H23A 109.5
C21 C23 H23B 109.5
H23A C23 H23B 109.5
C21 C23 H23C 109.5
H23A C23 H23C 109.5
H23B C23 H23C 109.5
C31 C30 Al1 124.38(8)
C31 C30 H30A 108.5(7)
Al1 C30 H30A 107.5(7)
C31 C30 H30B 107.2(7)
Al1 C30 H30B 103.2(7)
H30A C30 H30B 104.3(9)
C32 C31 C33 109.19(10)
C32 C31 C30 111.98(10)
C33 C31 C30 112.07(10)
C32 C31 H31A 107.8
C33 C31 H31A 107.8
C30 C31 H31A 107.8
C31 C32 H32A 109.5
C31 C32 H32B 109.5
H32A C32 H32B 109.5
C31 C32 H32C 109.5
H32A C32 H32C 109.5
H32B C32 H32C 109.5
C31 C33 H33A 109.5
C31 C33 H33B 109.5
H33A C33 H33B 109.5
C31 C33 H33C 109.5
H33A C33 H33C 109.5
H33B C33 H33C 109.5
C41 C40 O2 117.75(10)
C41 C40 C45 126.27(11)
O2 C40 C45 115.88(11)
C41 C40 Li1 88.85(9)
C45 C40 Li1 132.62(10)
C40 C41 C42 113.88(10)
C40 C41 Al1 125.91(9)
C42 C41 Al1 120.00(9)
C43 C42 C41 123.36(12)
C43 C42 H42A 118.3
C41 C42 H42A 118.3
C42 C43 C44 121.03(12)
C42 C43 H43A 119.5
C44 C43 H43A 119.5
C43 C44 C46 123.12(13)
C43 C44 C45 118.30(10)
C46 C44 C45 118.54(12)
C49 C45 C40 124.44(12)
C49 C45 C44 118.54(11)
C40 C45 C44 117.00(11)
C47 C46 C44 120.95(14)
C47 C46 H46A 119.5
C44 C46 H46A 119.5
C46 C47 C48 120.66(13)
C46 C47 H47A 119.7
C48 C47 H47A 119.7
C49 C48 C47 120.12(14)
C49 C48 H48A 119.9
C47 C48 H48A 119.9
C48 C49 C45 121.16(14)
C48 C49 H49A 119.4
C45 C49 H49A 119.4
C40 O2 C50 114.11(9)
C40 O2 Li1 109.24(10)
C50 O2 Li1 130.46(10)
O2 C50 H50A 109.5
O2 C50 H50B 109.5
H50A C50 H50B 109.5
O2 C50 H50C 109.5
H50A C50 H50C 109.5
H50B C50 H50C 109.5

loop_
_geom_bond_atom_site_label_1
_geom_bond_atom_site_label_2
_geom_bond_distance
O1 C4A 1.24(2)
O1 C1 1.420(4)
O1 C4 1.480(5)
O1 C1A 1.557(14)
O1 Li1 1.943(2)
C1 C2 1.521(5)
C1 H1A 0.9900
C1 H1B 0.9900
C2 C3 1.512(7)
C2 H2A 0.9900
C2 H2B 0.9900
C3 C4 1.513(8)
C3 H3A 0.9900
C3 H3B 0.9900
C4 H4A 0.9900
C4 H4B 0.9900
C2A C3A 1.49(3)
C2A C1A 1.57(2)
C2A H2AA 0.9900
C2A H2AB 0.9900
C1A H1AA 0.9900
C1A H1AB 0.9900
C3A C4A 1.42(3)
C3A H3AA 0.9900
C3A H3AB 0.9900
C4A H4AA 0.9900
C4A H4AB 0.9900
Li1 O2 1.908(2)
Li1 N1 2.039(2)
Li1 C40 2.730(2)
Li1 C10 2.745(2)
Li1 Al1 3.047(2)
N1 C14 1.5143(14)
N1 C10 1.5163(13)
N1 Al1 1.9754(10)
C10 C11 1.5323(16)
C10 C16 1.5371(15)
C10 C15 1.5415(16)
C11 C12 1.5124(16)
C11 H11A 0.9900
C11 H11B 0.9900
C12 C13 1.5095(17)
C12 H12A 0.9900
C12 H12B 0.9900
C13 C14 1.5374(16)
C13 H13A 0.9900
C13 H13B 0.9900
C14 C18 1.5315(16)
C14 C17 1.5452(16)
C15 H15A 0.9800
C15 H15B 0.9800
C15 H15C 0.9800
C16 H16A 0.9800
C16 H16B 0.9800
C16 H16C 0.9800
C17 H17A 0.9800
C17 H17B 0.9800
C17 H17C 0.9800
C18 H18A 0.9800
C18 H18B 0.9800
C18 H18C 0.9800
Al1 C30 2.0111(12)
Al1 C20 2.0245(12)
Al1 C41 2.0573(11)
C20 C21 1.5441(16)
C20 H20A 0.970(14)
C20 H20B 1.007(12)
C21 C23 1.5122(17)
C21 C22 1.5166(17)
C21 H21A 1.0000
C22 H22A 0.9800
C22 H22B 0.9800
C22 H22C 0.9800
C23 H23A 0.9800
C23 H23B 0.9800
C23 H23C 0.9800
C30 C31 1.5413(16)
C30 H30A 1.013(11)
C30 H30B 0.987(13)
C31 C32 1.5279(17)
C31 C33 1.5303(16)
C31 H31A 1.0000
C32 H32A 0.9800
C32 H32B 0.9800
C32 H32C 0.9800
C33 H33A 0.9800
C33 H33B 0.9800
C33 H33C 0.9800
C40 C41 1.3666(16)
C40 O2 1.4222(14)
C40 C45 1.4241(16)
C41 C42 1.4336(16)
C42 C43 1.3697(16)
C42 H42A 0.9500
C43 C44 1.4117(18)
C43 H43A 0.9500
C44 C46 1.4185(16)
C44 C45 1.4258(18)
C45 C49 1.4152(18)
C46 C47 1.362(2)
C46 H46A 0.9500
C47 C48 1.399(2)
C47 H47A 0.9500
C48 C49 1.3672(18)
C48 H48A 0.9500
C49 H49A 0.9500
O2 C50 1.4380(14)
C50 H50A 0.9800
C50 H50B 0.9800
C50 H50C 0.9800

loop_
_geom_torsion_atom_site_label_1
_geom_torsion_atom_site_label_2
_geom_torsion_atom_site_label_3
_geom_torsion_atom_site_label_4
_geom_torsion
C4A O1 C1 C2 48.7(11)
C4 O1 C1 C2 32.2(4)
C1A O1 C1 C2 -58.5(19)
Li1 O1 C1 C2 -114.2(3)
O1 C1 C2 C3 -40.0(5)
C1 C2 C3 C4 31.7(5)
C4A O1 C4 C3 -111(6)
C1 O1 C4 C3 -11.8(4)
C1A O1 C4 C3 12.1(7)
Li1 O1 C4 C3 137.7(3)
C2 C3 C4 O1 -13.5(5)
C4A O1 C1A C2A -18.4(14)
C1 O1 C1A C2A 63.3(19)
C4 O1 C1A C2A -32.8(12)
Li1 O1 C1A C2A -162.5(9)
C3A C2A C1A O1 25.8(13)
C1A C2A C3A C4A -28(2)
C1 O1 C4A C3A -22(2)
C4 O1 C4A C3A 64(5)
C1A O1 C4A C3A 2(2)
Li1 O1 C4A C3A 141.2(15)
C2A C3A C4A O1 18(3)
C4A O1 Li1 O2 -85.7(14)
C1 O1 Li1 O2 75.0(2)
C4 O1 Li1 O2 -68.2(3)
C1A O1 Li1 O2 54.8(6)
C4A O1 Li1 N1 90.0(14)
C1 O1 Li1 N1 -109.3(3)
C4 O1 Li1 N1 107.5(3)
C1A O1 Li1 N1 -129.5(6)
C4A O1 Li1 C40 -56.8(14)
C1 O1 Li1 C40 103.9(2)
C4 O1 Li1 C40 -39.3(3)
C1A O1 Li1 C40 83.7(6)
C4A O1 Li1 C10 66.1(14)
C1 O1 Li1 C10 -133.3(2)
C4 O1 Li1 C10 83.6(2)
C1A O1 Li1 C10 -153.4(6)
C4A O1 Li1 Al1 -3.5(15)
C1 O1 Li1 Al1 157.2(5)
C4 O1 Li1 Al1 14.1(6)
C1A O1 Li1 Al1 137.1(8)
O2 Li1 N1 C14 -108.59(12)
O1 Li1 N1 C14 76.2(2)
C40 Li1 N1 C14 -135.77(8)
C10 Li1 N1 C14 118.76(10)
Al1 Li1 N1 C14 -122.76(8)
O2 Li1 N1 C10 132.65(12)
O1 Li1 N1 C10 -42.5(2)
C40 Li1 N1 C10 105.47(8)
Al1 Li1 N1 C10 118.48(7)
O2 Li1 N1 Al1 14.17(13)
O1 Li1 N1 Al1 -161.03(19)
C40 Li1 N1 Al1 -13.01(8)
C10 Li1 N1 Al1 -118.48(7)
C14 N1 C10 C11 -47.65(12)
Al1 N1 C10 C11 170.00(7)
Li1 N1 C10 C11 65.06(11)
C14 N1 C10 C16 -164.80(9)
Al1 N1 C10 C16 52.85(11)
Li1 N1 C10 C16 -52.09(11)
C14 N1 C10 C15 76.05(12)
Al1 N1 C10 C15 -66.30(11)
Li1 N1 C10 C15 -171.24(10)
C14 N1 C10 Li1 -112.71(11)
Al1 N1 C10 Li1 104.94(9)
O2 Li1 C10 N1 -68.88(15)
O1 Li1 C10 N1 152.97(14)
C40 Li1 C10 N1 -83.97(10)
Al1 Li1 C10 N1 -39.89(6)
O2 Li1 C10 C11 168.43(15)
O1 Li1 C10 C11 30.29(12)
N1 Li1 C10 C11 -122.68(10)
C40 Li1 C10 C11 153.34(9)
Al1 Li1 C10 C11 -162.57(7)
O2 Li1 C10 C16 61.23(16)
O1 Li1 C10 C16 -76.91(11)
N1 Li1 C10 C16 130.11(11)
C40 Li1 C10 C16 46.14(9)
Al1 Li1 C10 C16 90.23(7)
O2 Li1 C10 C15 -43.7(4)
O1 Li1 C10 C15 178.2(2)
N1 Li1 C10 C15 25.2(3)
C40 Li1 C10 C15 -58.8(3)
Al1 Li1 C10 C15 -14.7(3)
N1 C10 C11 C12 56.33(13)
C16 C10 C11 C12 174.78(10)
C15 C10 C11 C12 -71.75(12)
Li1 C10 C11 C12 97.90(11)
C10 C11 C12 C13 -58.71(14)
C11 C12 C13 C14 55.46(14)
C10 N1 C14 C18 158.98(10)
Al1 N1 C14 C18 -59.56(11)
Li1 N1 C14 C18 49.90(12)
C10 N1 C14 C13 43.65(13)
Al1 N1 C14 C13 -174.88(8)
Li1 N1 C14 C13 -65.43(12)
C10 N1 C14 C17 -81.66(12)
Al1 N1 C14 C17 59.80(11)
Li1 N1 C14 C17 169.26(10)
C12 C13 C14 N1 -48.98(14)
C12 C13 C14 C18 -167.01(10)
C12 C13 C14 C17 78.21(13)
C14 N1 Al1 C30 -103.80(8)
C10 N1 Al1 C30 36.94(8)
Li1 N1 Al1 C30 142.67(8)
C14 N1 Al1 C20 23.80(10)
C10 N1 Al1 C20 164.54(7)
Li1 N1 Al1 C20 -89.73(8)
C14 N1 Al1 C41 141.95(8)
C10 N1 Al1 C41 -77.31(8)
Li1 N1 Al1 C41 28.42(8)
C14 N1 Al1 Li1 113.53(11)
C10 N1 Al1 Li1 -105.73(10)
O2 Li1 Al1 N1 -167.23(12)
O1 Li1 Al1 N1 108.3(5)
C40 Li1 Al1 N1 165.83(9)
C10 Li1 Al1 N1 32.97(5)
O2 Li1 Al1 C30 127.25(8)
O1 Li1 Al1 C30 42.8(6)
N1 Li1 Al1 C30 -65.52(11)
C40 Li1 Al1 C30 100.31(8)
C10 Li1 Al1 C30 -32.55(10)
O2 Li1 Al1 C20 -59.02(8)
O1 Li1 Al1 C20 -143.5(5)
N1 Li1 Al1 C20 108.21(7)
C40 Li1 Al1 C20 -85.96(6)
C10 Li1 Al1 C20 141.18(5)
O2 Li1 Al1 C41 41.90(6)
O1 Li1 Al1 C41 -42.6(5)
N1 Li1 Al1 C41 -150.87(8)
C40 Li1 Al1 C41 14.96(5)
C10 Li1 Al1 C41 -117.90(6)
N1 Al1 C20 C21 -179.94(8)
C30 Al1 C20 C21 -48.32(10)
C41 Al1 C20 C21 61.90(10)
Li1 Al1 C20 C21 135.62(9)
Al1 C20 C21 C23 -75.73(13)
Al1 C20 C21 C22 162.28(11)
N1 Al1 C30 C31 67.67(10)
C20 Al1 C30 C31 -64.14(11)
C41 Al1 C30 C31 -176.38(9)
Li1 Al1 C30 C31 109.65(11)
Al1 C30 C31 C32 -167.91(8)
Al1 C30 C31 C33 68.99(13)
O2 Li1 C40 C41 -136.77(12)
O1 Li1 C40 C41 147.86(11)
N1 Li1 C40 C41 -12.14(10)
C10 Li1 C40 C41 21.53(10)
Al1 Li1 C40 C41 -21.39(6)
O1 Li1 C40 O2 -75.37(12)
N1 Li1 C40 O2 124.63(13)
C10 Li1 C40 O2 158.29(13)
Al1 Li1 C40 O2 115.38(10)
O2 Li1 C40 C45 81.45(15)
O1 Li1 C40 C45 6.08(18)
N1 Li1 C40 C45 -153.92(12)
C10 Li1 C40 C45 -120.26(12)
Al1 Li1 C40 C45 -163.17(12)
O2 C40 C41 C42 -179.27(9)
C45 C40 C41 C42 -2.93(17)
Li1 C40 C41 C42 -148.55(10)
O2 C40 C41 Al1 6.04(15)
C45 C40 C41 Al1 -177.62(9)
Li1 C40 C41 Al1 36.76(10)
N1 Al1 C41 C40 -54.47(11)
C30 Al1 C41 C40 -176.95(10)
C20 Al1 C41 C40 69.99(11)
Li1 Al1 C41 C40 -34.86(10)
N1 Al1 C41 C42 131.14(9)
C30 Al1 C41 C42 8.66(10)
C20 Al1 C41 C42 -104.40(10)
Li1 Al1 C41 C42 150.75(11)
C40 C41 C42 C43 -0.90(17)
Al1 C41 C42 C43 174.13(9)
C41 C42 C43 C44 2.78(18)
C42 C43 C44 C46 176.77(11)
C42 C43 C44 C45 -0.93(17)
C41 C40 C45 C49 -173.83(12)
O2 C40 C45 C49 2.57(17)
Li1 C40 C45 C49 -43.94(18)
C41 C40 C45 C44 4.66(18)
O2 C40 C45 C44 -178.94(10)
Li1 C40 C45 C44 134.56(12)
C43 C44 C45 C49 176.11(11)
C46 C44 C45 C49 -1.69(17)
C43 C44 C45 C40 -2.48(16)
C46 C44 C45 C40 179.72(10)
C43 C44 C46 C47 -177.02(12)
C45 C44 C46 C47 0.68(18)
C44 C46 C47 C48 0.8(2)
C46 C47 C48 C49 -1.3(2)
C47 C48 C49 C45 0.2(2)
C40 C45 C49 C48 179.76(12)
C44 C45 C49 C48 1.28(18)
C41 C40 O2 C50 -104.69(12)
C45 C40 O2 C50 78.59(13)
Li1 C40 O2 C50 -155.39(13)
C41 C40 O2 Li1 50.70(14)
C45 C40 O2 Li1 -126.02(11)
O1 Li1 O2 C40 112.07(10)
N1 Li1 O2 C40 -64.96(14)
C10 Li1 O2 C40 -30.03(18)
Al1 Li1 O2 C40 -55.76(8)
O1 Li1 O2 C50 -97.91(14)
N1 Li1 O2 C50 85.06(17)
C40 Li1 O2 C50 150.03(16)
C10 Li1 O2 C50 119.99(15)
Al1 Li1 O2 C50 94.26(12)
